data_4334698
loop_
_publ_author_name
'Pilar Amo-Ochoa'
'Simone S. Alexandre'
'Samira Hribesh'
'Miguel A. Galindo'
'Oscar Castillo'
'Carlos J. G\'omez-Garc\'ia'
'Andrew R. Pike'
'Jos\'e M. Soler'
'Andrew Houlton'
'F\'elix Zamora'

_publ_contact_author
;
 Felix Zamora. Departamento de Quimica Inorganica.
 Universidad Autonoma de Madrid, E-28049 Madrid, Spain
;
_publ_contact_author_email felix.zamora@uam.es
_publ_contact_author_fax '+34-914 974 833'
_publ_contact_author_phone '+34-914 973 962'
_publ_section_title
;
 Coordination Chemistry of 6-Thioguanine Derivatives with Cobalt: Toward
 Formation of Electrical Conductive One-Dimensional Coordination Polymers
;
_journal_name_full 'Inorganic Chemistry'
_journal_page_first 5290
_journal_page_last 5299
_journal_paper_doi 10.1021/ic400237h
_journal_volume 52
_journal_year 2013
_chemical_formula_moiety 'C30 H36 Co N15 O12 S3, S O4, 3(H2 O)'
_chemical_formula_sum 'C30 H42 Co N15 O19 S4'
_chemical_formula_weight 1103.96
_chemical_name_systematic
;
[bis(6-thioguanosine-k2N,S)(6-thioguanosinato-k2N,S)cobalt(III)]
sulphate trihydrate
;
_space_group_IT_number 143
_symmetry_cell_setting trigonal
_symmetry_space_group_name_Hall 'P 3'
_symmetry_space_group_name_H-M 'P 3'
_atom_sites_solution_hydrogens none
_atom_sites_solution_primary direct
_atom_sites_solution_secondary difmap
_audit_creation_method SHELXL-97
_cell_angle_alpha 90.00
_cell_angle_beta 90.00
_cell_angle_gamma 120.00
_cell_formula_units_Z 2
_cell_length_a 19.225(3)
_cell_length_b 19.225(3)
_cell_length_c 6.618(2)
_cell_measurement_reflns_used 1435
_cell_measurement_temperature 120(2)
_cell_measurement_theta_max 20.55
_cell_measurement_theta_min 3.04
_cell_volume 2118.3(8)
_computing_cell_refinement 'CrysAlis CCD (Oxford Diffraction, 2003)'
_computing_data_collection 'CrysAlis CCD (Oxford Diffraction, 2003)'
_computing_data_reduction 'CrysAlis RED (Oxford Diffraction, 2003)'
_computing_molecular_graphics 'Ortep-3 (Farrugia, 1997)'
_computing_publication_material 'WinGX (Farrugia, 1999)'
_computing_structure_refinement 'SHELXL-97 (Sheldrick, 1997)'
_computing_structure_solution 'Sir92 (Altamore et al., 1993)'
_diffrn_ambient_temperature 120(2)
_diffrn_measured_fraction_theta_full 0.957
_diffrn_measured_fraction_theta_max 0.957
_diffrn_measurement_device_type 'Bruker SMART 1K CCD diffractometer'
_diffrn_measurement_method 'narrow-frame \w scans'
_diffrn_radiation_monochromator 'silicon 111'
_diffrn_radiation_source 'Daresbury SRS station 9.8'
_diffrn_radiation_type synchrotron
_diffrn_radiation_wavelength 0.7020
_diffrn_reflns_av_R_equivalents 0.0000
_diffrn_reflns_av_sigmaI/netI 0.0901
_diffrn_reflns_limit_h_max 19
_diffrn_reflns_limit_h_min -19
_diffrn_reflns_limit_k_max 19
_diffrn_reflns_limit_k_min -19
_diffrn_reflns_limit_l_max 6
_diffrn_reflns_limit_l_min -6
_diffrn_reflns_number 2771
_diffrn_reflns_theta_full 20.82
_diffrn_reflns_theta_max 20.82
_diffrn_reflns_theta_min 3.08
_diffrn_standards_decay_% 0
_diffrn_standards_number 0
_exptl_absorpt_coefficient_mu 0.701
_exptl_absorpt_correction_T_max 0.973
_exptl_absorpt_correction_T_min 0.965
_exptl_absorpt_correction_type multi-scan
_exptl_absorpt_process_details
;
SADABS
;
_exptl_crystal_colour red
_exptl_crystal_density_diffrn 1.731
_exptl_crystal_description plate
_exptl_crystal_F_000 1140
_exptl_crystal_size_max 0.06
_exptl_crystal_size_mid 0.06
_exptl_crystal_size_min 0.02
_platon_squeeze_details
;
;
_refine_diff_density_max 1.593
_refine_diff_density_min -0.730
_refine_diff_density_rms 0.175
_refine_ls_abs_structure_details 'Flack H D (1983), Acta Cryst. A39, 876-881'
_refine_ls_abs_structure_Flack 0.24(14)
_refine_ls_extinction_method none
_refine_ls_goodness_of_fit_ref 1.711
_refine_ls_hydrogen_treatment none
_refine_ls_matrix_type full
_refine_ls_number_parameters 178
_refine_ls_number_reflns 2771
_refine_ls_number_restraints 41
_refine_ls_restrained_S_all 1.769
_refine_ls_R_factor_all 0.2203
_refine_ls_R_factor_gt 0.1769
_refine_ls_shift/su_max 0.001
_refine_ls_shift/su_mean 0.000
_refine_ls_structure_factor_coef Fsqd
_refine_ls_weighting_details 'calc w=1/[\s^2^(Fo^2^)+(0.2000P)^2^+0.0000P] where P=(Fo^2^+2Fc^2^)/3'
_refine_ls_weighting_scheme calc
_refine_ls_wR_factor_gt 0.4291
_refine_ls_wR_factor_ref 0.4687
_reflns_number_gt 1705
_reflns_number_total 2771
_reflns_threshold_expression >2sigma(I)
_cod_data_source_file ic400237h_si_002_5.cif
_cod_data_source_block compound-5
_cod_original_cell_volume 2118.2(8)
_cod_database_code 4334698

loop_
_symmetry_equiv_pos_as_xyz
'x, y, z'
'-y, x-y, z'
'-x+y, -x, z'

loop_
_atom_site_label
_atom_site_type_symbol
_atom_site_fract_x
_atom_site_fract_y
_atom_site_fract_z
_atom_site_U_iso_or_equiv
_atom_site_adp_type
_atom_site_occupancy
_atom_site_symmetry_multiplicity
_atom_site_calc_flag
_atom_site_refinement_flags
Co1 Co 1.0000 1.0000 0.9207(13) 0.085(3) Uani 1 3 d S
N1 N 0.7424(13) 0.8695(12) 1.054(4) 0.064(6) Uiso 1 1 d .
C2 C 0.6928(15) 0.8092(14) 0.957(4) 0.053(7) Uiso 1 1 d .
N2 N 0.6194(16) 0.7633(16) 1.027(4) 0.092(8) Uiso 1 1 d .
N3 N 0.7110(11) 0.7797(10) 0.770(3) 0.046(5) Uiso 1 1 d .
C4 C 0.7771(19) 0.8210(17) 0.731(5) 0.076(8) Uiso 1 1 d .
C5 C 0.847(2) 0.884(2) 0.846(6) 0.091(10) Uiso 1 1 d .
C6 C 0.8172(16) 0.9042(16) 1.007(5) 0.063(8) Uiso 1 1 d .
S6 S 0.9010(5) 0.9900(5) 1.1309(14) 0.073(2) Uani 1 1 d .
N7 N 0.9160(16) 0.9073(16) 0.775(5) 0.088(8) Uiso 1 1 d .
C8 C 0.907(2) 0.867(2) 0.585(6) 0.092(10) Uiso 1 1 d .
N9 N 0.8236(14) 0.8079(14) 0.573(4) 0.085(7) Uiso 1 1 d D
O10 O 0.7318(14) 0.7436(14) 0.354(4) 0.119(8) Uiso 1 1 d D
C11 C 0.811(3) 0.756(2) 0.397(7) 0.145(16) Uiso 1 1 d D
C12 C 0.7813(19) 0.6713(17) 0.493(5) 0.095(10) Uiso 1 1 d D
O12 O 0.8612(16) 0.6660(16) 0.470(5) 0.132(9) Uiso 1 1 d D
C13 C 0.731(2) 0.613(3) 0.327(7) 0.155(18) Uiso 1 1 d D
O13 O 0.784(3) 0.643(3) 0.145(6) 0.215(16) Uiso 1 1 d D
C14 C 0.687(2) 0.662(2) 0.292(6) 0.116(12) Uiso 1 1 d D
C15 C 0.606(2) 0.634(3) 0.387(7) 0.149(16) Uiso 1 1 d D
O15 O 0.6160(18) 0.6365(17) 0.616(5) 0.148(10) Uiso 1 1 d D
Co2 Co 0.3333 0.6667 1.5758(15) 0.101(3) Uani 1 3 d S
N21 N 0.5825(13) 0.8124(14) 1.419(4) 0.071(6) Uiso 1 1 d .
C22 C 0.6391(15) 0.8830(15) 1.539(4) 0.055(7) Uiso 1 1 d .
N22 N 0.7118(16) 0.9193(16) 1.484(4) 0.089(8) Uiso 1 1 d .
N23 N 0.6288(16) 0.9161(16) 1.696(5) 0.093(8) Uiso 1 1 d .
C24 C 0.5401(15) 0.8629(15) 1.752(4) 0.060(7) Uiso 1 1 d .
C25 C 0.4852(17) 0.7954(17) 1.655(5) 0.066(8) Uiso 1 1 d .
C26 C 0.5090(16) 0.7710(15) 1.478(5) 0.063(8) Uiso 1 1 d .
S26 S 0.4359(5) 0.6878(6) 1.3646(16) 0.090(3) Uani 1 1 d .
N27 N 0.4133(14) 0.7562(14) 1.746(4) 0.071(7) Uiso 1 1 d .
C28 C 0.4159(17) 0.8006(17) 1.888(5) 0.069(8) Uiso 1 1 d .
N29 N 0.4889(13) 0.8625(12) 1.923(3) 0.070(6) Uiso 1 1 d D
O30 O 0.4883(10) 0.9767(15) 2.028(5) 0.145(10) Uiso 1 1 d D
C31 C 0.5220(16) 0.9293(11) 2.079(4) 0.097(11) Uiso 1 1 d D
C32 C 0.6115(13) 0.9827(16) 2.095(5) 0.088(9) Uiso 1 1 d D
O32 O 0.6085(13) 1.0087(13) 2.335(3) 0.103(7) Uiso 1 1 d D
C33 C 0.6299(11) 1.0566(18) 1.978(6) 0.163(17) Uiso 1 1 d D
O33 O 0.6971(16) 1.1316(16) 2.061(4) 0.138(9) Uiso 1 1 d D
C34 C 0.5572(15) 1.0618(13) 1.996(4) 0.087(9) Uiso 1 1 d D
C35 C 0.5322(19) 1.082(2) 1.790(4) 0.102(10) Uiso 1 1 d D
O35 O 0.4633(18) 1.0876(18) 1.823(5) 0.148(10) Uiso 1 1 d D

loop_
_atom_site_aniso_label
_atom_site_aniso_U_11
_atom_site_aniso_U_22
_atom_site_aniso_U_33
_atom_site_aniso_U_23
_atom_site_aniso_U_13
_atom_site_aniso_U_12
Co1 0.126(4) 0.126(4) 0.002(3) 0.000 0.000 0.063(2)
S6 0.102(6) 0.102(6) 0.020(4) -0.022(4) -0.022(4) 0.056(5)
Co2 0.129(4) 0.129(4) 0.044(5) 0.000 0.000 0.064(2)
S26 0.104(7) 0.129(7) 0.040(5) -0.001(5) 0.010(5) 0.060(6)

loop_
_atom_type_symbol
_atom_type_description
_atom_type_scat_dispersion_real
_atom_type_scat_dispersion_imag
_atom_type_scat_source
C C 0.0033 0.0016 'International Tables Vol C Tables 4.2.6.8 and 6.1.1.4'
H H 0.0000 0.0000 'International Tables Vol C Tables 4.2.6.8 and 6.1.1.4'
N N 0.0061 0.0033 'International Tables Vol C Tables 4.2.6.8 and 6.1.1.4'
O O 0.0106 0.0060 'International Tables Vol C Tables 4.2.6.8 and 6.1.1.4'
S S 0.1246 0.1234 'International Tables Vol C Tables 4.2.6.8 and 6.1.1.4'
Co Co 0.3494 0.9721 'International Tables Vol C Tables 4.2.6.8 and 6.1.1.4'

loop_
_geom_angle_atom_site_label_1
_geom_angle_atom_site_label_2
_geom_angle_atom_site_label_3
_geom_angle
_geom_angle_site_symmetry_1
_geom_angle_site_symmetry_3
N7 Co1 N7 97.9(12) . 2_765
N7 Co1 N7 97.9(12) . 3_675
N7 Co1 N7 97.9(12) 2_765 3_675
N7 Co1 S6 172.0(10) . 3_675
N7 Co1 S6 87.5(9) 2_765 3_675
N7 Co1 S6 87.1(9) 3_675 3_675
N7 Co1 S6 87.1(9) . .
N7 Co1 S6 172.0(10) 2_765 .
N7 Co1 S6 87.5(9) 3_675 .
S6 Co1 S6 86.9(3) 3_675 .
N7 Co1 S6 87.5(9) . 2_765
N7 Co1 S6 87.1(9) 2_765 2_765
N7 Co1 S6 172.0(10) 3_675 2_765
S6 Co1 S6 86.9(3) 3_675 2_765
S6 Co1 S6 86.9(3) . 2_765
C2 N1 C6 120(3) . .
N1 C2 N2 120(3) . .
N1 C2 N3 125(2) . .
N2 C2 N3 115(2) . .
C4 N3 C2 109(2) . .
N3 C4 N9 127(3) . .
N3 C4 C5 133(3) . .
N9 C4 C5 97(2) . .
N7 C5 C6 136(4) . .
N7 C5 C4 118(3) . .
C6 C5 C4 107(3) . .
N1 C6 C5 125(3) . .
N1 C6 S6 128(2) . .
C5 C6 S6 108(2) . .
C6 S6 Co1 97.1(10) . .
C5 N7 C8 108(3) . .
C5 N7 Co1 113(3) . .
C8 N7 Co1 138(2) . .
N9 C8 N7 105(3) . .
C8 N9 C4 111(3) . .
C8 N9 C11 108(3) . .
C4 N9 C11 140(3) . .
C14 O10 C11 104(3) . .
O10 C11 N9 93(3) . .
O10 C11 C12 96(3) . .
N9 C11 C12 103(3) . .
C13 C12 C11 104(3) . .
C13 C12 O12 99(2) . .
C11 C12 O12 99(2) . .
O13 C13 C12 104(3) . .
O13 C13 C14 97(3) . .
C12 C13 C14 90(3) . .
O10 C14 C15 103(3) . .
O10 C14 C13 114(3) . .
C15 C14 C13 119(3) . .
C14 C15 O15 108(3) . .
N27 Co2 N27 91.1(11) 2_665 .
N27 Co2 N27 91.1(11) 2_665 3_565
N27 Co2 N27 91.1(11) . 3_565
N27 Co2 S26 88.1(8) 2_665 2_665
N27 Co2 S26 94.5(7) . 2_665
N27 Co2 S26 174.4(8) 3_565 2_665
N27 Co2 S26 94.5(8) 2_665 3_565
N27 Co2 S26 174.4(8) . 3_565
N27 Co2 S26 88.1(8) 3_565 3_565
S26 Co2 S26 86.4(4) 2_665 3_565
N27 Co2 S26 174.4(8) 2_665 .
N27 Co2 S26 88.1(8) . .
N27 Co2 S26 94.5(7) 3_565 .
S26 Co2 S26 86.4(4) 2_665 .
S26 Co2 S26 86.4(4) 3_565 .
C26 N21 C22 119(2) . .
N22 C22 N23 111(3) . .
N22 C22 N21 117(3) . .
N23 C22 N21 132(2) . .
C22 N23 C24 105(2) . .
C25 C24 N29 99(2) . .
C25 C24 N23 127(3) . .
N29 C24 N23 134(2) . .
N27 C25 C24 115(3) . .
N27 C25 C26 127(3) . .
C24 C25 C26 119(3) . .
N21 C26 C25 119(3) . .
N21 C26 S26 126(2) . .
C25 C26 S26 115(2) . .
C26 S26 Co2 97.5(11) . .
C28 N27 C25 106(2) . .
C28 N27 Co2 140(2) . .
C25 N27 Co2 112(2) . .
N27 C28 N29 114(3) . .
C28 N29 C24 106(2) . .
C28 N29 C31 133(2) . .
C24 N29 C31 121(2) . .
C31 O30 C34 107.3(13) . .
O30 C31 C32 108.5(14) . .
O30 C31 N29 105(2) . .
C32 C31 N29 119(2) . .
C33 C32 C31 104.9(15) . .
C33 C32 O32 104(2) . .
C31 C32 O32 94(2) . .
C34 C33 O33 108(3) . .
C34 C33 C32 104.2(13) . .
O33 C33 C32 114(3) . .
C33 C34 O30 106.7(14) . .
C33 C34 C35 112(3) . .
O30 C34 C35 101(2) . .
O35 C35 C34 108(2) . .

loop_
_geom_bond_atom_site_label_1
_geom_bond_atom_site_label_2
_geom_bond_distance
_geom_bond_site_symmetry_2
Co1 N7 1.96(3) .
Co1 N7 1.96(3) 2_765
Co1 N7 1.96(3) 3_675
Co1 S6 2.287(9) 3_675
Co1 S6 2.287(9) .
Co1 S6 2.287(9) 2_765
N1 C2 1.25(3) .
N1 C6 1.28(3) .
C2 N2 1.32(3) .
C2 N3 1.47(3) .
N3 C4 1.14(3) .
C4 N9 1.47(4) .
C4 C5 1.50(5) .
C5 N7 1.25(4) .
C5 C6 1.36(4) .
C6 S6 1.83(3) .
N7 C8 1.44(4) .
C8 N9 1.43(4) .
N9 C11 1.48(4) .
O10 C14 1.42(4) .
O10 C11 1.46(4) .
C11 C12 1.56(4) .
C12 C13 1.52(4) .
C12 O12 1.60(4) .
C13 O13 1.50(5) .
C13 C14 1.56(4) .
C14 C15 1.50(2) .
C15 O15 1.52(4) .
Co2 N27 1.99(2) 2_665
Co2 N27 1.99(3) .
Co2 N27 1.99(2) 3_565
Co2 S26 2.282(10) 2_665
Co2 S26 2.282(10) 3_565
Co2 S26 2.282(10) .
N21 C26 1.29(3) .
N21 C22 1.47(4) .
C22 N22 1.27(3) .
C22 N23 1.29(3) .
N23 C24 1.53(4) .
C24 C25 1.35(4) .
C24 N29 1.50(3) .
C25 N27 1.34(3) .
C25 C26 1.42(4) .
C26 S26 1.69(3) .
N27 C28 1.25(4) .
C28 N29 1.33(3) .
N29 C31 1.52(3) .
O30 C31 1.40(3) .
O30 C34 1.52(3) .
C31 C32 1.50(3) .
C32 C33 1.50(4) .
C32 O32 1.68(4) .
C33 C34 1.45(3) .
C33 O33 1.48(4) .
C34 C35 1.559(19) .
C35 O35 1.40(3) .

loop_
_platon_squeeze_void_nr
_platon_squeeze_void_average_x
_platon_squeeze_void_average_y
_platon_squeeze_void_average_z
_platon_squeeze_void_volume
_platon_squeeze_void_count_electrons
_platon_squeeze_void_content
1 0.055 0.260 0.058 29 5 ' '
2 0.205 0.945 0.059 29 5 ' '
3 0.333 0.667 -0.069 282 37 ' '
4 0.740 0.795 0.059 29 5 ' '
